data_2006730
loop_
_publ_author_name
'Dahlenburg, Lutz'
'Herbst, Konrad'
'Liehr, G\"unter'

_publ_section_title
;
 Tetracarbonyl[2-(diphenylphosphino)aniline-<i>N</i>,<i>P</i>]molybdenum(0)
;
_journal_issue 11
_journal_name_full 'Acta Crystallographica Section C'
_journal_page_first 1545
_journal_page_last 1547
_journal_paper_doi 10.1107/S0108270197007518
_journal_volume 53
_journal_year 1997
_chemical_formula_iupac '[Mo (C O)4 (C18 H16 N P)]'
_chemical_formula_sum 'C22 H16 Mo N O4 P'
_chemical_formula_weight 485.27
_chemical_name_systematic
;
 (1-Amino-2-diphenylphosphinobenzene)tetracarbonylmolybdenum(0)
;
_space_group_IT_number 2
_symmetry_cell_setting triclinic
_symmetry_space_group_name_Hall '-P 1'
_symmetry_space_group_name_H-M 'P -1'
_audit_creation_method 'SHELXL-93 (Sheldrick, 1993)'
_cell_angle_alpha 75.780(10)
_cell_angle_beta 85.900(10)
_cell_angle_gamma 84.420(10)
_cell_formula_units_Z 2
_cell_length_a 9.157(3)
_cell_length_b 10.815(3)
_cell_length_c 10.855(4)
_cell_measurement_reflns_used 26
_cell_measurement_temperature 293(2)
_cell_measurement_theta_max 21
_cell_measurement_theta_min 16
_cell_volume 1035.9(6)
_computing_cell_refinement 'local diffractometer software'
_computing_data_collection 'local diffractometer software (Gomm, 1993)'
_computing_data_reduction 'local diffractometer software'
_computing_molecular_graphics 'XP (Siemens, 1990)'
_computing_publication_material SHELXL93
_computing_structure_refinement 'SHELXL93 (Sheldrick, 1993)'
_computing_structure_solution 'SIR92 (Altomare et al., 1994)'
_diffrn_ambient_temperature 293(2)
_diffrn_measurement_device
;
Philips PW1100 diffractometer (locally updated; Gomm, 1993)
;
_diffrn_measurement_method '\w/\q scans'
_diffrn_radiation_monochromator graphite
_diffrn_radiation_source 'fine-focus sealed tube'
_diffrn_radiation_type MoK\a
_diffrn_radiation_wavelength 0.7107
_diffrn_reflns_av_R_equivalents 0.078
_diffrn_reflns_av_sigmaI/netI 0.0793
_diffrn_reflns_limit_h_max 11
_diffrn_reflns_limit_h_min -11
_diffrn_reflns_limit_k_max 13
_diffrn_reflns_limit_k_min -13
_diffrn_reflns_limit_l_max 13
_diffrn_reflns_limit_l_min -13
_diffrn_reflns_number 8172
_diffrn_reflns_theta_max 26.04
_diffrn_reflns_theta_min 3.45
_diffrn_standards_decay_% <2
_diffrn_standards_interval_time 60
_diffrn_standards_number 3
_exptl_absorpt_coefficient_mu 0.738
_exptl_absorpt_correction_type none
_exptl_crystal_colour 'bright yellow'
_exptl_crystal_density_diffrn 1.556
_exptl_crystal_density_method 'not measured'
_exptl_crystal_description block
_exptl_crystal_F_000 488
_exptl_crystal_size_max 0.18
_exptl_crystal_size_mid 0.13
_exptl_crystal_size_min 0.13
_refine_diff_density_max 0.326
_refine_diff_density_min -0.776
_refine_ls_extinction_method none
_refine_ls_goodness_of_fit_all 1.129
_refine_ls_goodness_of_fit_obs 1.156
_refine_ls_hydrogen_treatment constr
_refine_ls_matrix_type full
_refine_ls_number_parameters 262
_refine_ls_number_reflns 4079
_refine_ls_number_restraints 0
_refine_ls_restrained_S_all 1.131
_refine_ls_restrained_S_obs 1.156
_refine_ls_R_factor_all 0.034
_refine_ls_R_factor_obs .029
_refine_ls_shift/esd_max -0.004
_refine_ls_shift/esd_mean 0.001
_refine_ls_structure_factor_coef Fsqd
_refine_ls_weighting_details 'w = 1/\s^2^(Fo^2^)'
_refine_ls_weighting_scheme calc
_refine_ls_wR_factor_all 0.058
_refine_ls_wR_factor_obs .056
_reflns_number_observed 3680
_reflns_number_total 4086
_reflns_observed_criterion >2sigma(I)
_cod_data_source_file sk1116.cif
_cod_data_source_block herb10
_cod_depositor_comments
;
The following automatic conversions were performed:

'_chemical_melting_point' value 'not determined' was changed to '?' -
the value is undefined or not given.

Automatic conversion script
Id: cif_fix_values 1715 2011-07-08 13:25:40Z adriana 

The following automatic conversions were performed:

'_refine_ls_weighting_scheme' value 'calc w = 1/\s^2^(Fo^2^)' was
changed to 'calc'. New tag '_refine_ls_weighting_details' was
created. The value of the new tag was set to 'w = 1/\s^2^(Fo^2^)'.

Automatic conversion script
Id: cif_fix_values 3143 2015-03-26 13:38:13Z robertas 
;
_cod_database_code 2006730

loop_
_symmetry_equiv_pos_as_xyz
'x, y, z'
'-x, -y, -z'

loop_
_atom_site_aniso_label
_atom_site_aniso_U_11
_atom_site_aniso_U_22
_atom_site_aniso_U_33
_atom_site_aniso_U_12
_atom_site_aniso_U_13
_atom_site_aniso_U_23
Mo .03405(11) .03206(9) .0339(2) -.00401(6) .00084(9) -.01186(10)
P .0273(3) .0315(2) .0329(4) -.0041(2) .0011(2) -.0102(3)
O1 .094(2) .0552(11) .064(2) -.0066(10) -.016(2) .0083(13)
O2 .0607(12) .0519(9) .061(2) .0009(8) -.0102(11) -.0327(11)
O3 .0468(12) .0991(15) .096(3) -.0195(10) .0187(12) -.032(2)
O4 .156(3) .0666(13) .051(2) -.0100(13) -.034(2) .004(2)
N .0365(10) .0417(9) .062(2) -.0079(7) .0001(10) -.0240(12)
C1 .0436(13) .0368(11) .056(2) -.0048(9) -.0010(13) -.0146(14)
C2 .0325(11) .0410(11) .045(2) .0005(8) -.0034(11) -.0122(12)
C3 .0417(13) .0472(12) .048(2) -.0104(9) .0019(13) -.0155(14)
C4 .072(2) .0438(12) .042(2) -.0050(11) -.008(2) -.0150(15)
C5 .0329(11) .0327(9) .037(2) -.0037(8) -.0020(10) -.0097(11)
C6 .0377(13) .0652(15) .051(2) .0009(10) -.0040(13) -.013(2)
C7 .051(2) .071(2) .058(3) .0018(13) -.022(2) -.009(2)
C8 .078(2) .0505(13) .041(2) -.0170(13) -.017(2) -.0031(14)
C9 .068(2) .0518(13) .039(2) -.0233(11) .0093(14) -.0135(14)
C10 .0399(12) .0413(11) .039(2) -.0118(9) .0023(11) -.0099(12)
C11 .0270(10) .0331(9) .044(2) -.0040(7) -.0031(10) -.0086(11)
C12 .0481(14) .0442(12) .058(2) -.0090(10) .0086(13) -.0221(15)
C13 .0491(15) .0404(12) .087(3) -.0081(10) .005(2) -.030(2)
C14 .051(2) .0370(11) .089(3) -.0114(10) -.007(2) .000(2)
C15 .082(2) .066(2) .061(3) -.0364(14) -.020(2) .020(2)
C16 .056(2) .0573(14) .043(2) -.0208(11) -.0057(15) -.0060(15)
C17 .0283(10) .0341(9) .035(2) -.0020(7) -.0032(10) -.0085(10)
C18 .0307(11) .0393(10) .038(2) -.0038(8) -.0009(10) -.0110(11)
C19 .0351(12) .0577(13) .057(2) -.0071(9) -.0096(13) -.0183(15)
C20 .0280(12) .0628(14) .074(3) .0070(10) -.0100(13) -.012(2)
C21 .0414(14) .0438(12) .073(3) .0082(9) -.0070(14) -.021(2)
C22 .0324(11) .0383(10) .051(2) -.0002(8) -.0014(11) -.0138(13)

loop_
_atom_site_label
_atom_site_fract_x
_atom_site_fract_y
_atom_site_fract_z
_atom_site_U_iso_or_equiv
_atom_site_thermal_displace_type
_atom_site_calc_flag
_atom_site_refinement_flags
_atom_site_occupancy
_atom_site_disorder_group
_atom_site_type_symbol
Mo .17108(2) .619623(15) .18118(2) .03269(7) Uani d . 1 . Mo
P .14613(5) .78628(4) .30691(7) .03013(14) Uani d . 1 . P
O1 .2523(3) .4051(2) .4275(3) .0743(8) Uani d . 1 . O
O2 .1587(2) .4153(2) .0219(3) .0547(6) Uani d . 1 . O
O3 .5031(2) .6265(2) .0992(3) .0791(8) Uani d . 1 . O
O4 .0795(3) .8357(2) -.0620(3) .0930(11) Uani d . 1 . O
N -.0759(2) .6298(2) .2482(3) .0444(6) Uani d . 1 . N
H0A -.1275(2) .6115(2) .1884(3) .053 Uiso calc R 1 . H
H0B -.0872(2) .5676(2) .3196(3) .053 Uiso calc R 1 . H
C1 .2213(3) .4828(2) .3382(4) .0448(7) Uani d . 1 . C
C2 .1614(2) .4894(2) .0816(3) .0395(6) Uani d . 1 . C
C3 .3791(3) .6249(2) .1296(3) .0448(7) Uani d . 1 . C
C4 .1140(3) .7591(2) .0242(4) .0516(8) Uani d . 1 . C
C5 .1821(2) .7326(2) .4755(3) .0338(5) Uani d . 1 . C
C6 .3258(3) .6837(2) .5079(4) .0519(8) Uani d . 1 . C
H6 .3987(3) .6798(2) .4445(4) .062 Uiso calc R 1 . H
C7 .3581(3) .6416(3) .6345(4) .0609(9) Uani d . 1 . C
H7 .4534(3) .6095(3) .6556(4) .073 Uiso calc R 1 . H
C8 .2513(3) .6462(2) .7306(4) .0565(8) Uani d . 1 . C
H8 .2743(3) .6181(2) .8155(4) .068 Uiso calc R 1 . H
C9 .1116(3) .6929(2) .6983(3) .0517(7) Uani d . 1 . C
H9 .0389(3) .6962(2) .7620(3) .062 Uiso calc R 1 . H
C10 .0768(2) .7353(2) .5724(3) .0395(6) Uani d . 1 . C
H10 -.0192(2) .7661(2) .5526(3) .047 Uiso calc R 1 . H
C11 .2327(2) .9380(2) .2605(3) .0344(6) Uani d . 1 . C
C12 .2529(3) 1.0070(2) .3488(3) .0484(7) Uani d . 1 . C
H12 .2231(3) .9762(2) .4337(3) .058 Uiso calc R 1 . H
C13 .3180(3) 1.1229(2) .3108(4) .0567(10) Uani d . 1 . C
H13 .3302(3) 1.1691(2) .3706(4) .068 Uiso calc R 1 . H
C14 .3636(3) 1.1687(2) .1879(4) .0609(10) Uani d . 1 . C
H14 .4064(3) 1.2461(2) .1636(4) .073 Uiso calc R 1 . H
C15 .3459(3) 1.0994(3) .0977(4) .0730(12) Uani d . 1 . C
H15 .3777(3) 1.1296(3) .0132(4) .088 Uiso calc R 1 . H
C16 .2801(3) .9843(2) .1364(3) .0519(8) Uani d . 1 . C
H16 .2679(3) .9378(2) .0767(3) .062 Uiso calc R 1 . H
C17 -.0505(2) .8337(2) .3031(3) .0323(5) Uani d . 1 . C
C18 -.1422(2) .7506(2) .2740(3) .0355(5) Uani d . 1 . C
C19 -.2897(3) .7817(2) .2647(3) .0486(8) Uani d . 1 . C
H19 -.3488(3) .7257(2) .2435(3) .058 Uiso calc R 1 . H
C20 -.3513(3) .8965(2) .2870(4) .0562(9) Uani d . 1 . C
H20 -.4521(3) .9168(2) .2829(4) .067 Uiso calc R 1 . H
C21 -.2628(3) .9809(2) .3151(4) .0520(8) Uani d . 1 . C
H21 -.3035(3) 1.0595(2) .3272(4) .062 Uiso calc R 1 . H
C22 -.1151(2) .9493(2) .3252(3) .0401(6) Uani d . 1 . C
H22 -.0568(2) 1.0055(2) .3472(3) .048 Uiso calc R 1 . H

loop_
_atom_type_symbol
_atom_type_description
_atom_type_scat_dispersion_real
_atom_type_scat_dispersion_imag
_atom_type_scat_source
C C 0.0033 0.0016 'International Tables Vol C Tables 4.2.6.8 and 6.1.1.4'
H H 0.0000 0.0000 'International Tables Vol C Tables 4.2.6.8 and 6.1.1.4'
N N 0.0061 0.0033 'International Tables Vol C Tables 4.2.6.8 and 6.1.1.4'
O O 0.0106 0.0060 'International Tables Vol C Tables 4.2.6.8 and 6.1.1.4'
P P 0.1023 0.0942 'International Tables Vol C Tables 4.2.6.8 and 6.1.1.4'
Mo Mo -1.6832 0.6857 'International Tables Vol C Tables 4.2.6.8 and 6.1.1.4'

loop_
_geom_angle_atom_site_label_1
_geom_angle_atom_site_label_2
_geom_angle_atom_site_label_3
_geom_angle
_geom_angle_publ_flag
C3 Mo C2 88.08(10) yes
C3 Mo C1 89.89(12) yes
C2 Mo C1 91.33(11) yes
C3 Mo C4 91.74(13) yes
C2 Mo C4 89.08(11) yes
C1 Mo C4 178.33(11) yes
C3 Mo N 175.00(7) yes
C2 Mo N 96.75(8) yes
C1 Mo N 91.28(10) yes
C4 Mo N 87.07(11) yes
C3 Mo P 99.42(7) yes
C2 Mo P 172.24(6) yes
C1 Mo P 90.66(8) yes
C4 Mo P 88.72(8) yes
N Mo P 75.70(5) yes
C5 P C17 104.78(12) ?
C5 P C11 102.16(11) ?
C17 P C11 104.37(9) ?
C5 P Mo 116.94(7) ?
C17 P Mo 101.78(7) ?
C11 P Mo 124.62(10) ?
C18 N Mo 117.78(13) ?
C18 N H0A 107.86(12) ?
Mo N H0A 107.86(6) ?
C18 N H0B 107.9(2) ?
Mo N H0B 107.86(6) ?
H0A N H0B 107.2 ?
O1 C1 Mo 178.9(2) yes
O2 C2 Mo 178.3(3) yes
O3 C3 Mo 179.2(2) yes
O4 C4 Mo 178.6(3) yes
C10 C5 C6 118.4(3) ?
C10 C5 P 124.0(2) ?
C6 C5 P 117.6(2) ?
C7 C6 C5 119.6(3) ?
C7 C6 H6 120.2(2) ?
C5 C6 H6 120.2(2) ?
C6 C7 C8 121.3(2) ?
C6 C7 H7 119.4(2) ?
C8 C7 H7 119.4(2) ?
C9 C8 C7 118.8(3) ?
C9 C8 H8 120.6(2) ?
C7 C8 H8 120.6(2) ?
C8 C9 C10 120.9(3) ?
C8 C9 H9 119.5(2) ?
C10 C9 H9 119.5(2) ?
C5 C10 C9 121.0(2) ?
C5 C10 H10 119.48(14) ?
C9 C10 H10 119.5(2) ?
C16 C11 C12 118.8(2) ?
C16 C11 P 119.9(2) ?
C12 C11 P 121.3(2) ?
C11 C12 C13 120.1(3) ?
C11 C12 H12 119.9(2) ?
C13 C12 H12 119.9(2) ?
C14 C13 C12 120.9(3) ?
C14 C13 H13 119.6(2) ?
C12 C13 H13 119.6(2) ?
C13 C14 C15 119.8(3) ?
C13 C14 H14 120.1(2) ?
C15 C14 H14 120.1(2) ?
C16 C15 C14 118.9(4) ?
C16 C15 H15 120.5(2) ?
C14 C15 H15 120.5(2) ?
C11 C16 C15 121.4(3) ?
C11 C16 H16 119.28(14) ?
C15 C16 H16 119.3(2) ?
C18 C17 C22 117.7(2) ?
C18 C17 P 118.0(2) ?
C22 C17 P 124.28(14) ?
C19 C18 C17 121.3(2) ?
C19 C18 N 120.2(2) ?
C17 C18 N 118.4(2) ?
C18 C19 C20 120.0(2) ?
C18 C19 H19 119.98(12) ?
C20 C19 H19 119.98(13) ?
C21 C20 C19 119.8(2) ?
C21 C20 H20 120.10(14) ?
C19 C20 H20 120.10(13) ?
C22 C21 C20 120.1(2) ?
C22 C21 H21 119.94(12) ?
C20 C21 H21 119.94(14) ?
C21 C22 C17 121.0(2) ?
C21 C22 H22 119.50(12) ?
C17 C22 H22 119.50(11) ?

loop_
_geom_bond_atom_site_label_1
_geom_bond_atom_site_label_2
_geom_bond_site_symmetry_2
_geom_bond_distance
_geom_bond_publ_flag
Mo C3 . 1.949(3) yes
Mo C2 . 1.986(2) yes
Mo C1 . 2.012(3) yes
Mo C4 . 2.041(3) yes
Mo N . 2.326(2) yes
Mo P . 2.4994(8) yes
P C5 . 1.823(3) ?
P C17 . 1.824(2) ?
P C11 . 1.835(2) ?
O1 C1 . 1.149(4) yes
O2 C2 . 1.151(3) yes
O3 C3 . 1.160(4) yes
O4 C4 . 1.128(4) yes
N C18 . 1.468(3) ?
N H0A . .90 ?
N H0B . .90 ?
C5 C10 . 1.379(4) ?
C5 C6 . 1.405(3) ?
C6 C7 . 1.381(5) ?
C6 H6 . .93 ?
C7 C8 . 1.384(5) ?
C7 H7 . .93 ?
C8 C9 . 1.366(4) ?
C8 H8 . .93 ?
C9 C10 . 1.380(4) ?
C9 H9 . .93 ?
C10 H10 . .93 ?
C11 C16 . 1.372(5) ?
C11 C12 . 1.383(3) ?
C12 C13 . 1.397(4) ?
C12 H12 . .93 ?
C13 C14 . 1.355(6) ?
C13 H13 . .93 ?
C14 C15 . 1.398(5) ?
C14 H14 . .93 ?
C15 C16 . 1.394(4) ?
C15 H15 . .93 ?
C16 H16 . .93 ?
C17 C18 . 1.392(3) ?
C17 C22 . 1.398(3) ?
C18 C19 . 1.365(3) ?
C19 C20 . 1.382(3) ?
C19 H19 . .93 ?
C20 C21 . 1.378(3) ?
C20 H20 . .93 ?
C21 C22 . 1.368(3) ?
C21 H21 . .93 ?
C22 H22 . .93 ?
